data_4023192
loop_
_publ_author_name
'Jennifer E. Davoren'
'Christian Harcken'
'Stephen F. Martin'

_publ_section_title
;
 Studies toward the Enantioselective Syntheses of Oxylipins:
 Total Synthesis and Structure Revision of Solandelactone E
;
_journal_name_full 'Journal of Organic Chemistry'
_journal_page_first 391
_journal_page_last 402
_journal_paper_doi 10.1021/jo701739v
_journal_volume 73
_journal_year 2008
_chemical_formula_sum 'C15 H19 N O4'
_chemical_formula_weight 277.31
_chemical_name_systematic
; 
 ? 
;
_space_group_IT_number 4
_symmetry_cell_setting monoclinic
_symmetry_space_group_name_Hall 'P 2yb'
_symmetry_space_group_name_H-M 'P 1 21 1'
_atom_sites_solution_hydrogens geom
_atom_sites_solution_primary direct
_atom_sites_solution_secondary difmap
_audit_creation_method SHELXL-97
_cell_angle_alpha 90.00
_cell_angle_beta 94.454(2)
_cell_angle_gamma 90.00
_cell_formula_units_Z 2
_cell_length_a 6.7838(3)
_cell_length_b 5.0683(2)
_cell_length_c 20.4498(9)
_cell_measurement_temperature 153(2)
_cell_volume 700.99(5)
_computing_cell_refinement 'Collect software, Nonius B.V. 1998'
_computing_data_collection 'Collect software, Nonius B.V. 1998'
_computing_data_reduction
;
DENZO and Scalepack (Otwinoski and Minor, 1997)
;
_computing_molecular_graphics 'XP SHELXTL/PC, Siemens Analytical'
_computing_structure_refinement 'XL SHELXTL/PC, Siemens Analytical'
_computing_structure_solution
;
SIR97 - Altomare A., Burla M.C., Camalli M., Cascarano G.L., Giacovazzo C., 
Guagliardi A., Moliterni A.G.G., Polidori G.,Spagna R.
;
_diffrn_ambient_temperature 153(2)
_diffrn_measured_fraction_theta_full 0.980
_diffrn_measured_fraction_theta_max 0.980
_diffrn_measurement_device_type 'Nonius Kappa CCD'
_diffrn_measurement_method \w-scans
_diffrn_radiation_monochromator graphite
_diffrn_radiation_source 'fine-focus sealed tube'
_diffrn_radiation_type MoK\a
_diffrn_radiation_wavelength 0.71073
_diffrn_reflns_av_R_equivalents 0.0652
_diffrn_reflns_av_sigmaI/netI 0.1420
_diffrn_reflns_limit_h_max 8
_diffrn_reflns_limit_h_min -8
_diffrn_reflns_limit_k_max 6
_diffrn_reflns_limit_k_min -6
_diffrn_reflns_limit_l_max 24
_diffrn_reflns_limit_l_min -25
_diffrn_reflns_number 5164
_diffrn_reflns_theta_full 27.45
_diffrn_reflns_theta_max 27.45
_diffrn_reflns_theta_min 3.00
_exptl_absorpt_coefficient_mu 0.095
_exptl_absorpt_correction_type none
_exptl_crystal_colour colorless
_exptl_crystal_density_diffrn 1.314
_exptl_crystal_density_method 'not measured'
_exptl_crystal_description 'thin plates'
_exptl_crystal_F_000 296
_exptl_crystal_size_max 0.23
_exptl_crystal_size_mid 0.13
_exptl_crystal_size_min 0.04
_refine_diff_density_max 0.229
_refine_diff_density_min -0.305
_refine_diff_density_rms 0.060
_refine_ls_abs_structure_details 'Flack H D (1983), Acta Cryst. A39, 876-881'
_refine_ls_abs_structure_Flack -0.8(19)
_refine_ls_extinction_coef 0.013(3)
_refine_ls_extinction_expression Fc^*^=kFc[1+0.001xFc^2^\l^3^/sin(2\q)]^-1/4^
_refine_ls_extinction_method SHELXL
_refine_ls_goodness_of_fit_ref 1.012
_refine_ls_hydrogen_treatment mixed
_refine_ls_matrix_type full
_refine_ls_number_parameters 194
_refine_ls_number_reflns 3036
_refine_ls_number_restraints 1
_refine_ls_restrained_S_all 1.012
_refine_ls_R_factor_all 0.1403
_refine_ls_R_factor_gt 0.0573
_refine_ls_shift/su_max 0.014
_refine_ls_shift/su_mean 0.001
_refine_ls_structure_factor_coef Fsqd
_refine_ls_weighting_details 'calc w=1/[\s^2^(Fo^2^)+(0.0362P)^2^+0.2792P] where P=(Fo^2^+2Fc^2^)/3'
_refine_ls_weighting_scheme calc
_refine_ls_wR_factor_gt 0.1073
_refine_ls_wR_factor_ref 0.1301
_reflns_number_gt 1730
_reflns_number_total 3036
_reflns_threshold_expression >2sigma(I)
_cod_data_source_file jo701739v-File001.cif
_cod_data_source_block cpdiol
_cod_depositor_comments
;
The following automatic conversions were performed:
'_symmetry_cell_setting' value 'Monoclinic' changed to 'monoclinic'
according to '/home/saulius/struct/CIF-dictionaries/cif_core.dic'
dictionary named 'cif_core.dic' version 2.4.1 from 2010-06-29.

Automatic conversion script
Id: cif_fix_enum 1527 2010-12-29 10:47:43Z saulius 
;
_cod_original_sg_symbol_H-M 'P 21'
_cod_database_code 4023192

loop_
_symmetry_equiv_pos_as_xyz
'x, y, z'
'-x, y+1/2, -z'

loop_
_atom_site_label
_atom_site_type_symbol
_atom_site_fract_x
_atom_site_fract_y
_atom_site_fract_z
_atom_site_U_iso_or_equiv
_atom_site_adp_type
_atom_site_occupancy
_atom_site_symmetry_multiplicity
_atom_site_calc_flag
_atom_site_refinement_flags
_atom_site_disorder_assembly
_atom_site_disorder_group
O1 O 1.4693(4) 0.2638(6) 0.02362(14) 0.0370(8) Uani 1 1 d . . .
O2 O 1.0504(4) 0.3552(5) 0.02162(12) 0.0294(7) Uani 1 1 d . . .
O3 O 0.3869(4) 0.5849(5) 0.28287(12) 0.0259(7) Uani 1 1 d . . .
O4 O 0.2329(4) 0.9092(5) 0.33517(14) 0.0400(8) Uani 1 1 d . . .
N1 N 0.1515(5) 0.4734(6) 0.34555(16) 0.0244(8) Uani 1 1 d . . .
C1 C 1.3523(5) 0.2100(7) 0.07763(17) 0.0253(9) Uani 1 1 d . . .
H1A H 1.4346 0.2205 0.1179 0.030 Uiso 1 1 d R . .
H1B H 1.2978 0.0355 0.0737 0.030 Uiso 1 1 d R . .
C2 C 1.1826(5) 0.4025(7) 0.07826(16) 0.0234(9) Uani 1 1 d . . .
H2 H 1.2356 0.5776 0.0760 0.028 Uiso 1 1 d R . .
C3 C 1.0817(5) 0.3710(7) 0.14092(16) 0.0225(8) Uani 1 1 d . . .
H3 H 1.1589 0.4240 0.1800 0.027 Uiso 1 1 d R . .
C4 C 0.9494(6) 0.1404(8) 0.1496(2) 0.0384(12) Uani 1 1 d . . .
H4A H 0.9528 0.0582 0.1919 0.046 Uiso 1 1 d R . .
H4B H 0.9258 0.0224 0.1131 0.046 Uiso 1 1 d R . .
C5 C 0.8623(5) 0.4148(7) 0.14350(18) 0.0273(9) Uani 1 1 d . . .
H5 H 0.7912 0.4565 0.1024 0.033 Uiso 1 1 d R . .
C6 C 0.7807(5) 0.5329(7) 0.20130(18) 0.0273(9) Uani 1 1 d . . .
H6 H 0.8566 0.5107 0.2426 0.033 Uiso 1 1 d R . .
C7 C 0.6136(5) 0.6649(7) 0.20231(17) 0.0276(10) Uani 1 1 d . . .
H7 H 0.5353 0.6900 0.1616 0.033 Uiso 1 1 d R . .
C8 C 0.5360(5) 0.7679(8) 0.26299(18) 0.0308(10) Uani 1 1 d . . .
H8A H 0.6425 0.7759 0.2967 0.037 Uiso 1 1 d R . .
H8B H 0.4829 0.9420 0.2559 0.037 Uiso 1 1 d R . .
C9 C 0.2546(6) 0.6765(8) 0.32273(18) 0.0272(9) Uani 1 1 d . . .
C10 C -0.0186(5) 0.4957(7) 0.38244(17) 0.0225(9) Uani 1 1 d . . .
C11 C -0.0374(5) 0.6968(8) 0.42792(17) 0.0270(9) Uani 1 1 d . . .
H11 H 0.0660 0.8245 0.4363 0.032 Uiso 1 1 d R . .
C12 C -0.2079(5) 0.7049(8) 0.46140(18) 0.0299(10) Uani 1 1 d . . .
H12 H -0.2238 0.8422 0.4929 0.036 Uiso 1 1 d R . .
C13 C -0.3562(6) 0.5242(8) 0.45012(18) 0.0307(10) Uani 1 1 d . . .
H13 H -0.4717 0.5339 0.4743 0.037 Uiso 1 1 d R . .
C14 C -0.3373(5) 0.3235(7) 0.40539(17) 0.0282(9) Uani 1 1 d . . .
H14 H -0.4424 0.1981 0.3971 0.034 Uiso 1 1 d R . .
C15 C -0.1658(5) 0.3097(7) 0.37119(17) 0.0264(9) Uani 1 1 d . . .
H15 H -0.1501 0.1702 0.3403 0.032 Uiso 1 1 d R . .
H1N H 0.179(5) 0.330(8) 0.3338(18) 0.030(12) Uiso 1 1 d . . .
H1O H 1.492(8) 0.117(11) 0.002(3) 0.080(19) Uiso 1 1 d . . .
H2O2 H 1.010(8) 0.501(11) 0.013(3) 0.07(2) Uiso 1 1 d . . .

loop_
_atom_site_aniso_label
_atom_site_aniso_U_11
_atom_site_aniso_U_22
_atom_site_aniso_U_33
_atom_site_aniso_U_23
_atom_site_aniso_U_13
_atom_site_aniso_U_12
O1 0.0448(18) 0.0299(17) 0.0399(17) 0.0007(15) 0.0257(15) 0.0008(15)
O2 0.0385(16) 0.0287(18) 0.0203(14) -0.0018(12) -0.0019(12) 0.0012(14)
O3 0.0239(15) 0.0190(14) 0.0365(15) -0.0037(12) 0.0133(12) -0.0026(11)
O4 0.0479(19) 0.0158(15) 0.060(2) -0.0025(14) 0.0273(15) -0.0030(13)
N1 0.027(2) 0.0102(18) 0.037(2) -0.0031(15) 0.0095(16) -0.0007(15)
C1 0.025(2) 0.022(2) 0.029(2) 0.0032(17) 0.0083(18) -0.0012(18)
C2 0.027(2) 0.0188(19) 0.024(2) -0.0031(17) 0.0032(17) -0.0065(17)
C3 0.027(2) 0.020(2) 0.0204(19) 0.0017(16) 0.0044(16) -0.0015(17)
C4 0.056(3) 0.021(2) 0.042(2) 0.0037(19) 0.023(2) -0.006(2)
C5 0.027(2) 0.028(2) 0.027(2) -0.0010(18) 0.0052(18) -0.0015(19)
C6 0.029(2) 0.026(2) 0.028(2) -0.0013(19) 0.0050(18) -0.0033(19)
C7 0.029(2) 0.025(2) 0.028(2) 0.0035(19) 0.0040(18) -0.004(2)
C8 0.030(2) 0.024(2) 0.040(2) -0.0021(19) 0.014(2) -0.0087(18)
C9 0.029(2) 0.020(2) 0.034(2) -0.001(2) 0.0058(19) 0.0003(19)
C10 0.025(2) 0.017(2) 0.026(2) 0.0015(16) 0.0059(17) -0.0009(17)
C11 0.029(2) 0.021(2) 0.031(2) -0.0026(17) -0.0008(18) -0.0016(18)
C12 0.033(2) 0.026(2) 0.031(2) 0.0014(18) 0.0096(19) 0.0082(19)
C13 0.029(2) 0.028(2) 0.036(2) 0.010(2) 0.0124(19) 0.004(2)
C14 0.030(2) 0.023(2) 0.031(2) 0.0040(18) 0.0027(18) -0.0068(18)
C15 0.033(2) 0.017(2) 0.030(2) -0.0039(17) 0.0065(18) -0.0002(19)

loop_
_atom_type_symbol
_atom_type_description
_atom_type_scat_dispersion_real
_atom_type_scat_dispersion_imag
_atom_type_scat_source
C C 0.0033 0.0016 'International Tables Vol C Tables 4.2.6.8 and 6.1.1.4'
H H 0.0000 0.0000 'International Tables Vol C Tables 4.2.6.8 and 6.1.1.4'
N N 0.0061 0.0033 'International Tables Vol C Tables 4.2.6.8 and 6.1.1.4'
O O 0.0106 0.0060 'International Tables Vol C Tables 4.2.6.8 and 6.1.1.4'

loop_
_geom_angle_atom_site_label_1
_geom_angle_atom_site_label_2
_geom_angle_atom_site_label_3
_geom_angle
_geom_angle_site_symmetry_1
_geom_angle_site_symmetry_3
_geom_angle_publ_flag
C1 O1 H1O 110(4) . . ?
C2 O2 H2O2 102(4) . . ?
C9 O3 C8 117.5(3) . . ?
C9 N1 C10 125.7(3) . . ?
C9 N1 H1N 117(3) . . ?
C10 N1 H1N 117(3) . . ?
O1 C1 C2 110.6(3) . . ?
O1 C1 H1A 109.3 . . ?
C2 C1 H1A 110.5 . . ?
O1 C1 H1B 110.1 . . ?
C2 C1 H1B 107.9 . . ?
H1A C1 H1B 108.5 . . ?
O2 C2 C3 111.9(3) . . ?
O2 C2 C1 108.4(3) . . ?
C3 C2 C1 109.6(3) . . ?
O2 C2 H2 109.3 . . ?
C3 C2 H2 109.6 . . ?
C1 C2 H2 107.9 . . ?
C4 C3 C2 120.1(3) . . ?
C4 C3 C5 60.5(2) . . ?
C2 C3 C5 121.9(3) . . ?
C4 C3 H3 114.5 . . ?
C2 C3 H3 115.1 . . ?
C5 C3 H3 113.9 . . ?
C3 C4 C5 60.3(2) . . ?
C3 C4 H4A 118.3 . . ?
C5 C4 H4A 117.1 . . ?
C3 C4 H4B 117.4 . . ?
C5 C4 H4B 117.9 . . ?
H4A C4 H4B 115.0 . . ?
C6 C5 C3 121.4(3) . . ?
C6 C5 C4 118.5(3) . . ?
C3 C5 C4 59.2(2) . . ?
C6 C5 H5 114.8 . . ?
C3 C5 H5 115.6 . . ?
C4 C5 H5 116.2 . . ?
C7 C6 C5 126.7(4) . . ?
C7 C6 H6 116.7 . . ?
C5 C6 H6 116.7 . . ?
C6 C7 C8 123.7(4) . . ?
C6 C7 H7 118.2 . . ?
C8 C7 H7 118.1 . . ?
O3 C8 C7 108.0(3) . . ?
O3 C8 H8A 109.1 . . ?
C7 C8 H8A 108.7 . . ?
O3 C8 H8B 111.6 . . ?
C7 C8 H8B 110.6 . . ?
H8A C8 H8B 108.8 . . ?
O4 C9 O3 124.1(3) . . ?
O4 C9 N1 126.4(4) . . ?
O3 C9 N1 109.6(3) . . ?
C15 C10 C11 120.6(3) . . ?
C15 C10 N1 117.5(3) . . ?
C11 C10 N1 121.9(3) . . ?
C12 C11 C10 118.3(4) . . ?
C12 C11 H11 121.1 . . ?
C10 C11 H11 120.6 . . ?
C13 C12 C11 121.8(4) . . ?
C13 C12 H12 118.6 . . ?
C11 C12 H12 119.5 . . ?
C12 C13 C14 120.1(3) . . ?
C12 C13 H13 119.9 . . ?
C14 C13 H13 120.0 . . ?
C13 C14 C15 119.3(3) . . ?
C13 C14 H14 119.9 . . ?
C15 C14 H14 120.8 . . ?
C10 C15 C14 120.0(3) . . ?
C10 C15 H15 119.8 . . ?
C14 C15 H15 120.2 . . ?

loop_
_geom_bond_atom_site_label_1
_geom_bond_atom_site_label_2
_geom_bond_distance
_geom_bond_site_symmetry_2
_geom_bond_publ_flag
O1 C1 1.435(4) . ?
O1 H1O 0.88(6) . ?
O2 C2 1.429(4) . ?
O2 H2O2 0.80(5) . ?
O3 C9 1.341(4) . ?
O3 C8 1.454(4) . ?
O4 C9 1.218(4) . ?
N1 C9 1.348(5) . ?
N1 C10 1.431(5) . ?
N1 H1N 0.79(4) . ?
C1 C2 1.510(5) . ?
C1 H1A 0.9599 . ?
C1 H1B 0.9600 . ?
C2 C3 1.507(5) . ?
C2 H2 0.9600 . ?
C3 C4 1.493(5) . ?
C3 C5 1.509(5) . ?
C3 H3 0.9600 . ?
C4 C5 1.512(5) . ?
C4 H4A 0.9600 . ?
C4 H4B 0.9600 . ?
C5 C6 1.471(5) . ?
C5 H5 0.9601 . ?
C6 C7 1.318(5) . ?
C6 H6 0.9602 . ?
C7 C8 1.480(5) . ?
C7 H7 0.9599 . ?
C8 H8A 0.9600 . ?
C8 H8B 0.9600 . ?
C10 C15 1.379(5) . ?
C10 C11 1.393(5) . ?
C11 C12 1.389(5) . ?
C11 H11 0.9600 . ?
C12 C13 1.367(5) . ?
C12 H12 0.9600 . ?
C13 C14 1.380(5) . ?
C13 H13 0.9599 . ?
C14 C15 1.405(5) . ?
C14 H14 0.9600 . ?
C15 H15 0.9599 . ?

loop_
_geom_hbond_atom_site_label_D
_geom_hbond_atom_site_label_H
_geom_hbond_atom_site_label_A
_geom_hbond_distance_DH
_geom_hbond_distance_HA
_geom_hbond_distance_DA
_geom_hbond_angle_DHA
_geom_hbond_site_symmetry_A
N1 H1N O4 0.79(4) 2.16(4) 2.923(4) 161(4) 1_545
O1 H1O O1 0.88(6) 1.89(6) 2.755(2) 166(5) 2_845
O2 H2O2 O2 0.80(5) 1.96(6) 2.753(2) 168(5) 2_755

loop_
_geom_torsion_atom_site_label_1
_geom_torsion_atom_site_label_2
_geom_torsion_atom_site_label_3
_geom_torsion_atom_site_label_4
_geom_torsion
_geom_torsion_site_symmetry_1
_geom_torsion_site_symmetry_2
_geom_torsion_site_symmetry_3
_geom_torsion_site_symmetry_4
_geom_torsion_publ_flag
O1 C1 C2 O2 66.6(4) . . . . ?
O1 C1 C2 C3 -171.0(3) . . . . ?
O2 C2 C3 C4 45.0(4) . . . . ?
C1 C2 C3 C4 -75.3(4) . . . . ?
O2 C2 C3 C5 -26.9(5) . . . . ?
C1 C2 C3 C5 -147.2(3) . . . . ?
C2 C3 C4 C5 -112.0(4) . . . . ?
C4 C3 C5 C6 106.7(4) . . . . ?
C2 C3 C5 C6 -144.3(4) . . . . ?
C2 C3 C5 C4 109.0(4) . . . . ?
C3 C4 C5 C6 -111.5(4) . . . . ?
C3 C5 C6 C7 154.0(4) . . . . ?
C4 C5 C6 C7 -136.5(4) . . . . ?
C5 C6 C7 C8 177.1(4) . . . . ?
C9 O3 C8 C7 -158.9(3) . . . . ?
C6 C7 C8 O3 -99.2(4) . . . . ?
C8 O3 C9 O4 11.6(6) . . . . ?
C8 O3 C9 N1 -169.0(3) . . . . ?
C10 N1 C9 O4 7.9(7) . . . . ?
C10 N1 C9 O3 -171.5(3) . . . . ?
C9 N1 C10 C15 144.0(4) . . . . ?
C9 N1 C10 C11 -35.7(6) . . . . ?
C15 C10 C11 C12 -0.1(5) . . . . ?
N1 C10 C11 C12 179.7(4) . . . . ?
C10 C11 C12 C13 -0.8(5) . . . . ?
C11 C12 C13 C14 1.3(6) . . . . ?
C12 C13 C14 C15 -0.8(5) . . . . ?
C11 C10 C15 C14 0.5(5) . . . . ?
N1 C10 C15 C14 -179.2(3) . . . . ?
C13 C14 C15 C10 -0.1(5) . . . . ?

loop_
_cod_related_entry_id
_cod_related_entry_database
_cod_related_entry_code
1 ChemSpider 26593373
